data_7015678
loop_
_publ_author_name
'Siemeling, Ulrich'
'Klemann, Thorsten'
'Bruhn, Clemens'
'Schulz, Ji\<r\'i'
'\<St\<epni\<cka, Petr'

_publ_section_title
;
 The coordination behaviour of ferrocene-based pyridylphosphine ligands
 towards Zn(II), Cd(II) and Hg(II).
;
_journal_issue 17
_journal_name_full 'Dalton transactions (Cambridge, England : 2003)'
_journal_page_first 4722
_journal_page_last 4740
_journal_paper_doi 10.1039/c0dt01810d
_journal_volume 40
_journal_year 2011
_chemical_formula_moiety 'C56 H48 Br2 Fe2 Hg N2 P2, C H Cl3'
_chemical_formula_sum 'C57 H49 Br2 Cl3 Fe2 Hg N2 P2'
_chemical_formula_weight 1402.38
_chemical_name_systematic
;
?
;
_space_group_IT_number 45
_symmetry_cell_setting orthorhombic
_symmetry_Int_Tables_number 45
_symmetry_space_group_name_Hall 'I 2 -2c'
_symmetry_space_group_name_H-M 'I b a 2'
_atom_sites_solution_hydrogens geom
_atom_sites_solution_primary direct
_atom_sites_solution_secondary difmap
_audit_creation_method SHELXL-97
_cell_angle_alpha 90.00
_cell_angle_beta 90.00
_cell_angle_gamma 90.00
_cell_formula_units_Z 8
_cell_length_a 13.7805(6)
_cell_length_b 40.4138(16)
_cell_length_c 19.1500(9)
_cell_measurement_reflns_used 40531
_cell_measurement_temperature 173(2)
_cell_measurement_theta_max 25.61
_cell_measurement_theta_min 1.56
_cell_volume 10665.1(8)
_computing_structure_refinement 'SHELXL-97 (Sheldrick, 1997)'
_computing_structure_solution 'SHELXS-97 (Sheldrick, 1990)'
_diffrn_ambient_temperature 173(2)
_diffrn_detector 'image plate (34 cm diameter)'
_diffrn_detector_area_resol_mean 6.67
_diffrn_detector_type STOE
_diffrn_measured_fraction_theta_full 0.999
_diffrn_measured_fraction_theta_max 0.999
_diffrn_measurement_details ' 180 frames, detector distance = 135 mm'
_diffrn_measurement_device '2-circle goniometer'
_diffrn_measurement_device_type 'STOE IPDS 2'
_diffrn_measurement_method 'rotation method'
_diffrn_radiation_collimation '0.5 mm diameter, multiple pinhole'
_diffrn_radiation_monochromator 'plane graphite'
_diffrn_radiation_polarisn_norm 0
_diffrn_radiation_type 'Mo K\a'
_diffrn_radiation_wavelength 0.71073
_diffrn_reflns_av_R_equivalents 0.0850
_diffrn_reflns_av_sigmaI/netI 0.0563
_diffrn_reflns_limit_h_max 16
_diffrn_reflns_limit_h_min -16
_diffrn_reflns_limit_k_max 47
_diffrn_reflns_limit_k_min -48
_diffrn_reflns_limit_l_max 22
_diffrn_reflns_limit_l_min -22
_diffrn_reflns_number 33209
_diffrn_reflns_theta_full 25.00
_diffrn_reflns_theta_max 25.00
_diffrn_reflns_theta_min 1.56
_diffrn_source 'sealed X-ray tube, 12 x 0.4 mm long-fine focus'
_diffrn_source_current 30
_diffrn_source_power 1.50
_diffrn_source_voltage 50
_diffrn_standards_decay_% none
_exptl_absorpt_coefficient_mu 5.158
_exptl_absorpt_correction_T_max 0.5756
_exptl_absorpt_correction_T_min 0.4185
_exptl_absorpt_correction_type integration
_exptl_absorpt_process_details 'X-red ver. 1.31 (Stoe & Cie. 2005)'
_exptl_crystal_colour yellow
_exptl_crystal_density_diffrn 1.747
_exptl_crystal_density_method 'not measured'
_exptl_crystal_description plate
_exptl_crystal_F_000 5504
_exptl_crystal_size_max 0.31
_exptl_crystal_size_mid 0.20
_exptl_crystal_size_min 0.15
_refine_diff_density_max 2.009
_refine_diff_density_min -1.340
_refine_diff_density_rms 0.161
_refine_ls_abs_structure_details 'Flack H D (1983), Acta Cryst. A39, 876-881'
_refine_ls_abs_structure_Flack -0.008(6)
_refine_ls_extinction_method none
_refine_ls_goodness_of_fit_ref 1.026
_refine_ls_hydrogen_treatment constr
_refine_ls_matrix_type full
_refine_ls_number_parameters 622
_refine_ls_number_reflns 9405
_refine_ls_number_restraints 1
_refine_ls_restrained_S_all 1.026
_refine_ls_R_factor_all 0.0430
_refine_ls_R_factor_gt 0.0382
_refine_ls_shift/su_max 0.001
_refine_ls_shift/su_mean 0.000
_refine_ls_structure_factor_coef Fsqd
_refine_ls_weighting_details 'calc w=1/[\s^2^(Fo^2^)+(0.0657P)^2^+0.0000P] where P=(Fo^2^+2Fc^2^)/3'
_refine_ls_weighting_scheme calc
_refine_ls_wR_factor_gt 0.0963
_refine_ls_wR_factor_ref 0.1010
_reflns_number_gt 8569
_reflns_number_total 9405
_reflns_threshold_expression >2sigma(I)
_cod_data_source_file c0dt01810d.txt
_cod_data_source_block i0683
_cod_database_code 7015678

loop_
_symmetry_equiv_pos_as_xyz
'x, y, z'
'-x, -y, z'
'-x, y, z+1/2'
'x, -y, z+1/2'
'x+1/2, y+1/2, z+1/2'
'-x+1/2, -y+1/2, z+1/2'
'-x+1/2, y+1/2, z+1'
'x+1/2, -y+1/2, z+1'

loop_
_atom_site_label
_atom_site_type_symbol
_atom_site_fract_x
_atom_site_fract_y
_atom_site_fract_z
_atom_site_U_iso_or_equiv
_atom_site_adp_type
_atom_site_occupancy
_atom_site_symmetry_multiplicity
_atom_site_calc_flag
_atom_site_refinement_flags
_atom_site_disorder_assembly
_atom_site_disorder_group
C1 C -0.5866(6) -0.38916(17) -0.2097(4) 0.0330(16) Uani 1 1 d . . .
C2 C -0.5360(5) -0.40093(19) -0.1502(4) 0.0374(17) Uani 1 1 d . . .
H2A H -0.5451 -0.3935 -0.1036 0.045 Uiso 1 1 calc R . .
C3 C -0.4698(6) -0.4256(2) -0.1718(5) 0.048(2) Uani 1 1 d . . .
H3A H -0.4273 -0.4376 -0.1421 0.057 Uiso 1 1 calc R . .
C4 C -0.4776(6) -0.4296(2) -0.2463(5) 0.0457(19) Uani 1 1 d . . .
H4A H -0.4413 -0.4443 -0.2746 0.055 Uiso 1 1 calc R . .
C5 C -0.5503(5) -0.40704(19) -0.2692(4) 0.0360(16) Uani 1 1 d . . .
H5A H -0.5714 -0.4043 -0.3161 0.043 Uiso 1 1 calc R . .
C6 C -0.6938(6) -0.47283(19) -0.2509(5) 0.0407(17) Uani 1 1 d . . .
C7 C -0.7552(5) -0.4497(2) -0.2168(5) 0.0412(18) Uani 1 1 d . . .
H7A H -0.8019 -0.4360 -0.2389 0.049 Uiso 1 1 calc R . .
C8 C -0.7349(6) -0.4506(3) -0.1428(5) 0.052(2) Uani 1 1 d . . .
H8A H -0.7642 -0.4372 -0.1079 0.062 Uiso 1 1 calc R . .
C9 C -0.6615(7) -0.4755(2) -0.1321(5) 0.056(2) Uani 1 1 d . . .
H9A H -0.6342 -0.4817 -0.0885 0.067 Uiso 1 1 calc R . .
C10 C -0.6377(6) -0.4889(2) -0.1968(6) 0.052(2) Uani 1 1 d . . .
H10A H -0.5916 -0.5061 -0.2043 0.062 Uiso 1 1 calc R . .
C11 C -0.6889(6) -0.4795(2) -0.3285(6) 0.057(2) Uani 1 1 d . . .
H11A H -0.6226 -0.4872 -0.3400 0.068 Uiso 1 1 calc R . .
H11B H -0.6996 -0.4584 -0.3535 0.068 Uiso 1 1 calc R . .
C12 C -0.7612(6) -0.5049(2) -0.3561(5) 0.048(2) Uani 1 1 d . . .
C13 C -0.8483(8) -0.5109(3) -0.3272(8) 0.098(5) Uani 1 1 d . . .
H13A H -0.8674 -0.4993 -0.2864 0.117 Uiso 1 1 calc R . .
C14 C -0.9106(9) -0.5341(3) -0.3566(8) 0.092(4) Uani 1 1 d . . .
H14A H -0.9698 -0.5397 -0.3340 0.110 Uiso 1 1 calc R . .
C15 C -0.8868(7) -0.5484(3) -0.4162(6) 0.064(3) Uani 1 1 d . . .
H15A H -0.9306 -0.5627 -0.4398 0.077 Uiso 1 1 calc R . .
C16 C -0.7966(9) -0.5419(3) -0.4428(7) 0.081(3) Uani 1 1 d . . .
H16A H -0.7772 -0.5534 -0.4837 0.097 Uiso 1 1 calc R . .
C17 C -0.7558(5) -0.3610(2) -0.1398(5) 0.0363(17) Uani 1 1 d . . .
C18 C -0.8509(5) -0.3726(2) -0.1487(5) 0.0436(19) Uani 1 1 d . . .
H18A H -0.8753 -0.3768 -0.1942 0.052 Uiso 1 1 calc R . .
C19 C -0.9097(6) -0.3779(2) -0.0902(5) 0.051(2) Uani 1 1 d . . .
H19A H -0.9735 -0.3863 -0.0962 0.061 Uiso 1 1 calc R . .
C20 C -0.8762(7) -0.3711(2) -0.0245(5) 0.055(2) Uani 1 1 d . . .
H20A H -0.9167 -0.3748 0.0149 0.066 Uiso 1 1 calc R . .
C21 C -0.7828(9) -0.3588(3) -0.0155(5) 0.053(2) Uani 1 1 d . . .
H21A H -0.7601 -0.3542 0.0303 0.064 Uiso 1 1 calc R . .
C22 C -0.7231(8) -0.3532(2) -0.0713(6) 0.043(2) Uani 1 1 d . . .
H22A H -0.6601 -0.3442 -0.0643 0.052 Uiso 1 1 calc R . .
C23 C -0.6078(5) -0.31807(19) -0.1991(4) 0.0333(16) Uani 1 1 d . . .
C24 C -0.5069(5) -0.3170(2) -0.2098(4) 0.0405(17) Uani 1 1 d . . .
H24A H -0.4711 -0.3367 -0.2188 0.049 Uiso 1 1 calc R . .
C25 C -0.4609(7) -0.2862(3) -0.2070(5) 0.052(2) Uani 1 1 d . . .
H25A H -0.3931 -0.2849 -0.2156 0.063 Uiso 1 1 calc R . .
C26 C -0.5118(7) -0.2577(2) -0.1919(5) 0.054(2) Uani 1 1 d . . .
H26A H -0.4790 -0.2370 -0.1900 0.065 Uiso 1 1 calc R . .
C27 C -0.6121(7) -0.2593(2) -0.1793(5) 0.049(2) Uani 1 1 d . . .
H27A H -0.6476 -0.2398 -0.1681 0.059 Uiso 1 1 calc R . .
C28 C -0.6585(6) -0.2894(2) -0.1835(5) 0.0433(18) Uani 1 1 d . . .
H28A H -0.7265 -0.2906 -0.1755 0.052 Uiso 1 1 calc R . .
C29 C -0.5797(5) -0.31701(19) -0.4484(4) 0.0326(16) Uani 1 1 d . . .
C30 C -0.5247(5) -0.3062(2) -0.5092(4) 0.0365(16) Uani 1 1 d . . .
H30A H -0.5337 -0.3135 -0.5559 0.044 Uiso 1 1 calc R . .
C31 C -0.4551(5) -0.2828(2) -0.4858(5) 0.0403(18) Uani 1 1 d . . .
H31A H -0.4083 -0.2721 -0.5144 0.048 Uiso 1 1 calc R . .
C32 C -0.4669(5) -0.2779(2) -0.4124(5) 0.0434(19) Uani 1 1 d . . .
H32A H -0.4298 -0.2634 -0.3839 0.052 Uiso 1 1 calc R . .
C33 C -0.5435(5) -0.2985(2) -0.3898(4) 0.0389(17) Uani 1 1 d . . .
H33A H -0.5672 -0.2999 -0.3433 0.047 Uiso 1 1 calc R . .
C34 C -0.6711(5) -0.22959(19) -0.4177(4) 0.0376(16) Uani 1 1 d . . .
C35 C -0.7359(5) -0.2520(2) -0.4511(5) 0.0419(18) Uani 1 1 d . . .
H35A H -0.7865 -0.2641 -0.4293 0.050 Uiso 1 1 calc R . .
C36 C -0.7107(6) -0.2529(2) -0.5246(4) 0.0439(18) Uani 1 1 d . . .
H36A H -0.7415 -0.2658 -0.5597 0.053 Uiso 1 1 calc R . .
C37 C -0.6311(7) -0.2309(2) -0.5344(5) 0.048(2) Uani 1 1 d . . .
H37A H -0.5992 -0.2266 -0.5774 0.058 Uiso 1 1 calc R . .
C38 C -0.6074(6) -0.21650(19) -0.4687(4) 0.0405(17) Uani 1 1 d . . .
H38A H -0.5575 -0.2008 -0.4605 0.049 Uiso 1 1 calc R . .
C39 C -0.6722(6) -0.2199(2) -0.3408(5) 0.048(2) Uani 1 1 d . . .
H39A H -0.6072 -0.2238 -0.3203 0.057 Uiso 1 1 calc R . .
H39B H -0.7195 -0.2338 -0.3154 0.057 Uiso 1 1 calc R . .
C40 C -0.7003(5) -0.18258(18) -0.3324(5) 0.0385(14) Uani 1 1 d . . .
C41 C -0.6279(4) -0.15862(18) -0.3298(5) 0.0399(15) Uani 1 1 d . . .
H41A H -0.5613 -0.1646 -0.3315 0.048 Uiso 1 1 calc R . .
C42 C -0.6561(6) -0.12560(19) -0.3245(5) 0.0473(18) Uani 1 1 d . . .
H42A H -0.6090 -0.1085 -0.3222 0.057 Uiso 1 1 calc R . .
C43 C -0.7534(6) -0.1183(2) -0.3228(6) 0.051(2) Uani 1 1 d . . .
H43A H -0.7748 -0.0960 -0.3195 0.062 Uiso 1 1 calc R . .
C44 C -0.8196(5) -0.1440(2) -0.3261(6) 0.052(2) Uani 1 1 d . . .
H44A H -0.8867 -0.1386 -0.3252 0.063 Uiso 1 1 calc R . .
C45 C -0.7502(5) -0.3434(2) -0.5200(5) 0.0331(16) Uani 1 1 d . . .
C46 C -0.7180(8) -0.3505(2) -0.5877(5) 0.043(2) Uani 1 1 d . . .
H46A H -0.6555 -0.3600 -0.5942 0.051 Uiso 1 1 calc R . .
C47 C -0.7766(7) -0.3440(3) -0.6461(5) 0.048(2) Uani 1 1 d . . .
H47A H -0.7542 -0.3490 -0.6918 0.058 Uiso 1 1 calc R . .
C48 C -0.8684(6) -0.3299(2) -0.6363(4) 0.0438(18) Uani 1 1 d . . .
H48A H -0.9085 -0.3251 -0.6754 0.053 Uiso 1 1 calc R . .
C49 C -0.9004(6) -0.3230(2) -0.5694(5) 0.049(2) Uani 1 1 d . . .
H49A H -0.9633 -0.3139 -0.5629 0.059 Uiso 1 1 calc R . .
C50 C -0.8427(5) -0.3291(2) -0.5117(4) 0.0421(18) Uani 1 1 d . . .
H50A H -0.8655 -0.3236 -0.4663 0.051 Uiso 1 1 calc R . .
C51 C -0.6045(6) -0.3869(2) -0.4618(4) 0.0362(17) Uani 1 1 d . . .
C52 C -0.6538(7) -0.4165(2) -0.4778(5) 0.0476(19) Uani 1 1 d . . .
H52A H -0.7220 -0.4163 -0.4848 0.057 Uiso 1 1 calc R . .
C53 C -0.6025(9) -0.4458(2) -0.4831(6) 0.063(3) Uani 1 1 d . . .
H53A H -0.6355 -0.4656 -0.4952 0.075 Uiso 1 1 calc R . .
C54 C -0.5026(8) -0.4464(2) -0.4710(5) 0.063(3) Uani 1 1 d . . .
H54A H -0.4690 -0.4669 -0.4730 0.076 Uiso 1 1 calc R . .
C55 C -0.4527(7) -0.4183(2) -0.4564(5) 0.055(2) Uani 1 1 d . . .
H55A H -0.3846 -0.4192 -0.4492 0.066 Uiso 1 1 calc R . .
C56 C -0.5022(6) -0.3878(2) -0.4522(5) 0.0456(19) Uani 1 1 d . . .
H56A H -0.4674 -0.3680 -0.4429 0.055 Uiso 1 1 calc R . .
C57 C -0.8823(9) -0.4640(4) -0.6301(9) 0.094(4) Uani 1 1 d . . .
H57A H -0.8593 -0.4862 -0.6464 0.113 Uiso 1 1 calc R . .
N1 N -0.7329(6) -0.5200(3) -0.4146(5) 0.069(2) Uani 1 1 d . . .
N2 N -0.7947(4) -0.17533(16) -0.3303(4) 0.0423(13) Uani 1 1 d . . .
P1 P -0.67596(15) -0.35646(5) -0.21480(11) 0.0292(4) Uani 1 1 d . . .
P2 P -0.67063(15) -0.34835(5) -0.44568(11) 0.0297(4) Uani 1 1 d . . .
Cl1 Cl -0.7981(3) -0.43377(13) -0.6555(3) 0.1310(17) Uani 1 1 d . . .
Cl2 Cl -0.8894(5) -0.4642(3) -0.5399(4) 0.208(4) Uani 1 1 d . . .
Cl3 Cl -0.9962(3) -0.45552(12) -0.6679(3) 0.1303(18) Uani 1 1 d . . .
Fe1 Fe -0.61071(8) -0.43862(3) -0.19797(6) 0.0353(2) Uani 1 1 d . . .
Fe2 Fe -0.59425(7) -0.26714(3) -0.46459(6) 0.0316(2) Uani 1 1 d . . .
Br1 Br -0.87308(5) -0.30060(2) -0.30595(5) 0.04448(19) Uani 1 1 d . . .
Br2 Br -0.88444(6) -0.40060(2) -0.35953(5) 0.0494(2) Uani 1 1 d . . .
Hg1 Hg -0.758810(14) -0.352331(6) -0.33120(2) 0.03229(8) Uani 1 1 d . . .

loop_
_atom_site_aniso_label
_atom_site_aniso_U_11
_atom_site_aniso_U_22
_atom_site_aniso_U_33
_atom_site_aniso_U_23
_atom_site_aniso_U_13
_atom_site_aniso_U_12
C1 0.040(4) 0.021(3) 0.038(4) -0.003(3) -0.003(3) 0.000(3)
C2 0.037(4) 0.037(4) 0.037(4) 0.002(3) -0.009(3) -0.001(3)
C3 0.040(4) 0.050(5) 0.053(5) 0.000(4) -0.011(4) 0.008(4)
C4 0.038(4) 0.045(5) 0.054(5) -0.004(4) 0.006(4) 0.007(3)
C5 0.037(3) 0.039(4) 0.033(4) 0.003(3) 0.009(3) -0.002(3)
C6 0.043(4) 0.032(4) 0.046(5) 0.001(3) 0.002(3) -0.005(3)
C7 0.033(3) 0.040(4) 0.050(5) 0.001(4) 0.002(3) -0.002(3)
C8 0.048(5) 0.062(6) 0.044(5) -0.005(4) 0.014(4) -0.008(4)
C9 0.073(6) 0.052(5) 0.043(5) 0.013(4) -0.006(4) -0.014(5)
C10 0.047(4) 0.033(4) 0.076(6) -0.001(4) 0.003(4) 0.002(3)
C11 0.061(4) 0.058(5) 0.050(5) -0.012(5) 0.010(5) -0.013(4)
C12 0.049(4) 0.050(5) 0.047(4) -0.012(4) -0.001(4) -0.001(3)
C13 0.073(6) 0.121(10) 0.099(9) -0.059(9) 0.037(7) -0.052(7)
C14 0.075(7) 0.082(8) 0.118(11) -0.044(8) 0.020(7) -0.028(6)
C15 0.064(6) 0.059(6) 0.069(7) -0.014(5) -0.015(5) -0.009(5)
C16 0.081(7) 0.092(8) 0.071(8) -0.035(7) -0.005(6) -0.008(7)
C17 0.035(4) 0.031(4) 0.043(5) 0.004(4) 0.008(3) 0.000(3)
C18 0.036(4) 0.042(4) 0.052(5) -0.009(4) 0.009(4) -0.001(3)
C19 0.044(4) 0.048(5) 0.060(6) -0.001(4) 0.019(4) -0.002(4)
C20 0.063(5) 0.055(5) 0.049(5) 0.012(4) 0.023(4) 0.011(4)
C21 0.074(6) 0.055(5) 0.031(5) 0.003(4) 0.006(5) 0.017(5)
C22 0.045(5) 0.047(6) 0.037(6) -0.001(3) 0.004(4) -0.001(3)
C23 0.040(4) 0.040(4) 0.020(3) -0.003(3) 0.002(3) -0.002(3)
C24 0.035(4) 0.051(4) 0.036(4) -0.001(4) -0.002(3) -0.001(3)
C25 0.053(5) 0.075(7) 0.029(4) 0.004(5) -0.002(4) -0.027(5)
C26 0.081(6) 0.048(5) 0.033(4) -0.002(4) -0.005(4) -0.020(5)
C27 0.079(6) 0.032(4) 0.038(5) -0.001(4) 0.008(4) 0.000(4)
C28 0.045(4) 0.040(4) 0.044(5) -0.004(4) -0.002(4) -0.001(3)
C29 0.032(4) 0.039(4) 0.027(4) 0.000(3) -0.002(3) 0.007(3)
C30 0.030(3) 0.045(4) 0.035(4) -0.002(3) 0.005(3) 0.004(3)
C31 0.026(3) 0.049(4) 0.046(5) -0.003(4) 0.003(3) -0.003(3)
C32 0.034(4) 0.047(4) 0.049(5) 0.004(4) -0.013(3) -0.004(3)
C33 0.033(3) 0.047(4) 0.037(4) -0.002(3) -0.004(3) 0.002(3)
C34 0.040(4) 0.040(4) 0.032(4) 0.003(3) 0.004(3) 0.004(3)
C35 0.031(3) 0.045(4) 0.049(5) 0.006(4) 0.001(3) 0.010(3)
C36 0.050(4) 0.048(5) 0.033(4) -0.002(4) -0.012(3) 0.011(4)
C37 0.061(5) 0.050(5) 0.033(4) 0.006(4) 0.003(4) 0.012(4)
C38 0.055(4) 0.032(4) 0.035(4) 0.006(3) 0.006(4) -0.005(3)
C39 0.057(4) 0.052(4) 0.034(5) 0.002(4) 0.003(4) 0.014(3)
C40 0.044(3) 0.047(4) 0.025(3) 0.002(4) -0.002(4) 0.003(3)
C41 0.032(3) 0.051(4) 0.037(3) 0.007(5) 0.002(4) -0.001(3)
C42 0.059(4) 0.040(4) 0.043(5) -0.002(4) 0.004(4) -0.002(3)
C43 0.069(5) 0.046(4) 0.040(6) 0.003(4) 0.010(4) 0.012(4)
C44 0.042(3) 0.077(6) 0.038(4) -0.002(5) 0.007(5) 0.020(4)
C45 0.028(3) 0.035(4) 0.037(4) -0.003(4) -0.004(3) -0.004(3)
C46 0.040(4) 0.063(6) 0.025(5) -0.001(4) -0.002(4) 0.008(4)
C47 0.047(5) 0.067(6) 0.031(4) -0.001(5) 0.002(4) 0.002(4)
C48 0.040(4) 0.055(5) 0.037(4) 0.006(4) -0.005(3) 0.001(3)
C49 0.040(4) 0.065(6) 0.042(5) -0.003(4) -0.007(4) 0.009(4)
C50 0.035(4) 0.056(5) 0.035(4) -0.004(4) 0.005(3) -0.001(3)
C51 0.036(4) 0.041(4) 0.031(4) 0.003(4) 0.005(3) 0.010(3)
C52 0.057(5) 0.044(5) 0.042(5) 0.001(4) 0.008(4) 0.003(4)
C53 0.103(8) 0.031(4) 0.054(6) -0.001(4) 0.022(6) -0.001(5)
C54 0.082(7) 0.052(6) 0.055(6) 0.008(5) 0.020(5) 0.032(5)
C55 0.057(5) 0.055(6) 0.054(6) 0.010(5) 0.007(4) 0.024(4)
C56 0.046(4) 0.049(4) 0.041(4) 0.006(4) 0.006(4) 0.012(4)
C57 0.062(6) 0.077(8) 0.143(14) -0.008(9) -0.014(7) 0.001(6)
N1 0.060(5) 0.087(6) 0.059(5) -0.023(5) 0.004(4) -0.019(4)
N2 0.036(3) 0.054(4) 0.037(3) -0.003(4) -0.003(4) 0.000(3)
P1 0.0303(9) 0.0298(9) 0.0275(11) -0.0020(7) -0.0005(8) 0.0000(7)
P2 0.0290(9) 0.0337(9) 0.0265(10) 0.0003(7) -0.0004(8) 0.0001(7)
Cl1 0.112(3) 0.129(4) 0.152(4) 0.023(3) -0.023(3) -0.052(3)
Cl2 0.133(4) 0.362(12) 0.129(5) 0.049(6) -0.010(4) -0.070(6)
Cl3 0.0707(19) 0.124(3) 0.196(5) -0.046(4) -0.041(3) 0.023(2)
Fe1 0.0380(5) 0.0340(5) 0.0339(6) 0.0016(5) -0.0010(4) 0.0025(4)
Fe2 0.0275(5) 0.0370(6) 0.0303(5) 0.0001(5) 0.0003(4) -0.0011(4)
Br1 0.0381(3) 0.0444(4) 0.0510(4) -0.0025(3) 0.0032(3) 0.0098(3)
Br2 0.0414(4) 0.0511(5) 0.0558(5) -0.0037(4) -0.0051(4) -0.0125(3)
Hg1 0.03007(11) 0.03771(13) 0.02910(12) -0.00172(13) 0.00006(17) 0.00093(10)

loop_
_atom_type_symbol
_atom_type_description
_atom_type_scat_dispersion_real
_atom_type_scat_dispersion_imag
_atom_type_scat_source
C C 0.0033 0.0016 'International Tables Vol C Tables 4.2.6.8 and 6.1.1.4'
H H 0.0000 0.0000 'International Tables Vol C Tables 4.2.6.8 and 6.1.1.4'
N N 0.0061 0.0033 'International Tables Vol C Tables 4.2.6.8 and 6.1.1.4'
P P 0.1023 0.0942 'International Tables Vol C Tables 4.2.6.8 and 6.1.1.4'
Cl Cl 0.1484 0.1585 'International Tables Vol C Tables 4.2.6.8 and 6.1.1.4'
Fe Fe 0.3463 0.8444 'International Tables Vol C Tables 4.2.6.8 and 6.1.1.4'
Br Br -0.2901 2.4595 'International Tables Vol C Tables 4.2.6.8 and 6.1.1.4'
Hg Hg -2.3894 9.2266 'International Tables Vol C Tables 4.2.6.8 and 6.1.1.4'

loop_
_geom_angle_atom_site_label_1
_geom_angle_atom_site_label_2
_geom_angle_atom_site_label_3
_geom_angle
_geom_angle_site_symmetry_1
_geom_angle_site_symmetry_3
_geom_angle_publ_flag
C2 C1 C5 107.3(7) . . ?
C2 C1 P1 128.5(6) . . ?
C5 C1 P1 124.1(6) . . ?
C2 C1 Fe1 70.3(4) . . ?
C5 C1 Fe1 69.6(4) . . ?
P1 C1 Fe1 127.7(4) . . ?
C3 C2 C1 108.5(8) . . ?
C3 C2 Fe1 70.7(5) . . ?
C1 C2 Fe1 69.1(4) . . ?
C3 C2 H2A 125.7 . . ?
C1 C2 H2A 125.7 . . ?
Fe1 C2 H2A 126.0 . . ?
C2 C3 C4 108.7(7) . . ?
C2 C3 Fe1 69.2(4) . . ?
C4 C3 Fe1 70.3(5) . . ?
C2 C3 H3A 125.6 . . ?
C4 C3 H3A 125.6 . . ?
Fe1 C3 H3A 126.4 . . ?
C5 C4 C3 106.7(7) . . ?
C5 C4 Fe1 68.3(4) . . ?
C3 C4 Fe1 69.2(5) . . ?
C5 C4 H4A 126.7 . . ?
C3 C4 H4A 126.7 . . ?
Fe1 C4 H4A 127.3 . . ?
C4 C5 C1 108.8(7) . . ?
C4 C5 Fe1 71.4(5) . . ?
C1 C5 Fe1 69.1(4) . . ?
C4 C5 H5A 125.6 . . ?
C1 C5 H5A 125.6 . . ?
Fe1 C5 H5A 125.4 . . ?
C7 C6 C10 106.5(8) . . ?
C7 C6 C11 126.6(8) . . ?
C10 C6 C11 126.8(8) . . ?
C7 C6 Fe1 70.3(5) . . ?
C10 C6 Fe1 69.7(5) . . ?
C11 C6 Fe1 125.4(6) . . ?
C6 C7 C8 108.7(8) . . ?
C6 C7 Fe1 69.5(4) . . ?
C8 C7 Fe1 69.4(5) . . ?
C6 C7 H7A 125.7 . . ?
C8 C7 H7A 125.7 . . ?
Fe1 C7 H7A 127.0 . . ?
C9 C8 C7 106.9(8) . . ?
C9 C8 Fe1 69.9(5) . . ?
C7 C8 Fe1 69.8(5) . . ?
C9 C8 H8A 126.5 . . ?
C7 C8 H8A 126.5 . . ?
Fe1 C8 H8A 125.4 . . ?
C10 C9 C8 108.2(8) . . ?
C10 C9 Fe1 70.1(5) . . ?
C8 C9 Fe1 69.4(5) . . ?
C10 C9 H9A 125.9 . . ?
C8 C9 H9A 125.9 . . ?
Fe1 C9 H9A 126.2 . . ?
C9 C10 C6 109.6(8) . . ?
C9 C10 Fe1 70.6(5) . . ?
C6 C10 Fe1 69.3(5) . . ?
C9 C10 H10A 125.2 . . ?
C6 C10 H10A 125.2 . . ?
Fe1 C10 H10A 126.5 . . ?
C6 C11 C12 115.6(8) . . ?
C6 C11 H11A 108.4 . . ?
C12 C11 H11A 108.4 . . ?
C6 C11 H11B 108.4 . . ?
C12 C11 H11B 108.4 . . ?
H11A C11 H11B 107.4 . . ?
N1 C12 C13 121.5(9) . . ?
N1 C12 C11 114.1(8) . . ?
C13 C12 C11 124.3(9) . . ?
C12 C13 C14 120.6(12) . . ?
C12 C13 H13A 119.7 . . ?
C14 C13 H13A 119.7 . . ?
C15 C14 C13 119.4(11) . . ?
C15 C14 H14A 120.3 . . ?
C13 C14 H14A 120.3 . . ?
C14 C15 C16 117.6(10) . . ?
C14 C15 H15A 121.2 . . ?
C16 C15 H15A 121.2 . . ?
N1 C16 C15 124.4(11) . . ?
N1 C16 H16A 117.8 . . ?
C15 C16 H16A 117.8 . . ?
C18 C17 C22 118.9(8) . . ?
C18 C17 P1 120.2(7) . . ?
C22 C17 P1 120.9(6) . . ?
C19 C18 C17 119.7(9) . . ?
C19 C18 H18A 120.2 . . ?
C17 C18 H18A 120.2 . . ?
C20 C19 C18 120.7(8) . . ?
C20 C19 H19A 119.7 . . ?
C18 C19 H19A 119.7 . . ?
C19 C20 C21 119.9(9) . . ?
C19 C20 H20A 120.1 . . ?
C21 C20 H20A 120.1 . . ?
C22 C21 C20 121.3(10) . . ?
C22 C21 H21A 119.3 . . ?
C20 C21 H21A 119.3 . . ?
C21 C22 C17 119.5(10) . . ?
C21 C22 H22A 120.3 . . ?
C17 C22 H22A 120.3 . . ?
C28 C23 C24 120.3(8) . . ?
C28 C23 P1 118.9(6) . . ?
C24 C23 P1 120.4(6) . . ?
C25 C24 C23 118.0(8) . . ?
C25 C24 H24A 121.0 . . ?
C23 C24 H24A 121.0 . . ?
C26 C25 C24 121.5(8) . . ?
C26 C25 H25A 119.3 . . ?
C24 C25 H25A 119.3 . . ?
C25 C26 C27 119.8(8) . . ?
C25 C26 H26A 120.1 . . ?
C27 C26 H26A 120.1 . . ?
C28 C27 C26 119.2(9) . . ?
C28 C27 H27A 120.4 . . ?
C26 C27 H27A 120.4 . . ?
C27 C28 C23 121.2(8) . . ?
C27 C28 H28A 119.4 . . ?
C23 C28 H28A 119.4 . . ?
C33 C29 C30 106.7(7) . . ?
C33 C29 P2 126.2(6) . . ?
C30 C29 P2 127.1(6) . . ?
C33 C29 Fe2 69.0(4) . . ?
C30 C29 Fe2 68.6(4) . . ?
P2 C29 Fe2 129.4(4) . . ?
C31 C30 C29 107.4(7) . . ?
C31 C30 Fe2 70.7(5) . . ?
C29 C30 Fe2 69.6(4) . . ?
C31 C30 H30A 126.3 . . ?
C29 C30 H30A 126.3 . . ?
Fe2 C30 H30A 125.0 . . ?
C30 C31 C32 108.9(7) . . ?
C30 C31 Fe2 68.8(4) . . ?
C32 C31 Fe2 70.0(4) . . ?
C30 C31 H31A 125.5 . . ?
C32 C31 H31A 125.5 . . ?
Fe2 C31 H31A 127.3 . . ?
C33 C32 C31 107.8(7) . . ?
C33 C32 Fe2 68.8(4) . . ?
C31 C32 Fe2 69.5(4) . . ?
C33 C32 H32A 126.1 . . ?
C31 C32 H32A 126.1 . . ?
Fe2 C32 H32A 127.2 . . ?
C32 C33 C29 109.0(7) . . ?
C32 C33 Fe2 71.0(5) . . ?
C29 C33 Fe2 69.8(4) . . ?
C32 C33 H33A 125.5 . . ?
C29 C33 H33A 125.5 . . ?
Fe2 C33 H33A 125.3 . . ?
C38 C34 C35 108.5(7) . . ?
C38 C34 C39 125.2(7) . . ?
C35 C34 C39 126.3(7) . . ?
C38 C34 Fe2 69.9(4) . . ?
C35 C34 Fe2 70.0(4) . . ?
C39 C34 Fe2 128.0(5) . . ?
C34 C35 C36 107.6(7) . . ?
C34 C35 Fe2 69.6(4) . . ?
C36 C35 Fe2 69.1(4) . . ?
C34 C35 H35A 126.2 . . ?
C36 C35 H35A 126.2 . . ?
Fe2 C35 H35A 126.6 . . ?
C37 C36 C35 107.2(8) . . ?
C37 C36 Fe2 69.4(5) . . ?
C35 C36 Fe2 69.6(4) . . ?
C37 C36 H36A 126.4 . . ?
C35 C36 H36A 126.4 . . ?
Fe2 C36 H36A 126.2 . . ?
C38 C37 C36 108.4(7) . . ?
C38 C37 Fe2 70.0(5) . . ?
C36 C37 Fe2 70.0(5) . . ?
C38 C37 H37A 125.8 . . ?
C36 C37 H37A 125.8 . . ?
Fe2 C37 H37A 125.7 . . ?
C34 C38 C37 108.3(7) . . ?
C34 C38 Fe2 69.9(4) . . ?
C37 C38 Fe2 69.3(5) . . ?
C34 C38 H38A 125.8 . . ?
C37 C38 H38A 125.8 . . ?
Fe2 C38 H38A 126.5 . . ?
C34 C39 C40 110.4(7) . . ?
C34 C39 H39A 109.6 . . ?
C40 C39 H39A 109.6 . . ?
C34 C39 H39B 109.6 . . ?
C40 C39 H39B 109.6 . . ?
H39A C39 H39B 108.1 . . ?
N2 C40 C41 123.0(7) . . ?
N2 C40 C39 117.1(7) . . ?
C41 C40 C39 119.8(6) . . ?
C40 C41 C42 118.0(6) . . ?
C40 C41 H41A 121.0 . . ?
C42 C41 H41A 121.0 . . ?
C43 C42 C41 118.7(8) . . ?
C43 C42 H42A 120.7 . . ?
C41 C42 H42A 120.7 . . ?
C42 C43 C44 118.8(8) . . ?
C42 C43 H43A 120.6 . . ?
C44 C43 H43A 120.6 . . ?
N2 C44 C43 123.6(7) . . ?
N2 C44 H44A 118.2 . . ?
C43 C44 H44A 118.2 . . ?
C46 C45 C50 118.4(8) . . ?
C46 C45 P2 120.9(6) . . ?
C50 C45 P2 120.4(6) . . ?
C45 C46 C47 121.0(9) . . ?
C45 C46 H46A 119.5 . . ?
C47 C46 H46A 119.5 . . ?
C48 C47 C46 119.4(9) . . ?
C48 C47 H47A 120.3 . . ?
C46 C47 H47A 120.3 . . ?
C49 C48 C47 119.6(8) . . ?
C49 C48 H48A 120.2 . . ?
C47 C48 H48A 120.2 . . ?
C48 C49 C50 121.3(8) . . ?
C48 C49 H49A 119.3 . . ?
C50 C49 H49A 119.3 . . ?
C49 C50 C45 120.3(8) . . ?
C49 C50 H50A 119.9 . . ?
C45 C50 H50A 119.9 . . ?
C52 C51 C56 119.0(8) . . ?
C52 C51 P2 121.3(6) . . ?
C56 C51 P2 119.5(7) . . ?
C53 C52 C51 119.8(9) . . ?
C53 C52 H52A 120.1 . . ?
C51 C52 H52A 120.1 . . ?
C52 C53 C54 120.4(10) . . ?
C52 C53 H53A 119.8 . . ?
C54 C53 H53A 119.8 . . ?
C55 C54 C53 121.2(8) . . ?
C55 C54 H54A 119.4 . . ?
C53 C54 H54A 119.4 . . ?
C54 C55 C56 120.0(9) . . ?
C54 C55 H55A 120.0 . . ?
C56 C55 H55A 120.0 . . ?
C55 C56 C51 119.5(9) . . ?
C55 C56 H56A 120.2 . . ?
C51 C56 H56A 120.2 . . ?
Cl2 C57 Cl1 108.6(8) . . ?
Cl2 C57 Cl3 111.1(9) . . ?
Cl1 C57 Cl3 109.9(9) . . ?
Cl2 C57 H57A 109.1 . . ?
Cl1 C57 H57A 109.1 . . ?
Cl3 C57 H57A 109.1 . . ?
C12 N1 C16 116.3(9) . . ?
C44 N2 C40 117.9(7) . . ?
C1 P1 C17 107.2(4) . . ?
C1 P1 C23 105.1(4) . . ?
C17 P1 C23 105.4(4) . . ?
C1 P1 Hg1 113.9(3) . . ?
C17 P1 Hg1 115.6(3) . . ?
C23 P1 Hg1 108.8(3) . . ?
C29 P2 C45 108.9(4) . . ?
C29 P2 C51 104.5(4) . . ?
C45 P2 C51 105.3(4) . . ?
C29 P2 Hg1 114.3(3) . . ?
C45 P2 Hg1 113.6(3) . . ?
C51 P2 Hg1 109.5(3) . . ?
C1 Fe1 C5 41.3(3) . . ?
C1 Fe1 C2 40.6(3) . . ?
C5 Fe1 C2 68.3(3) . . ?
C1 Fe1 C6 133.9(3) . . ?
C5 Fe1 C6 108.4(3) . . ?
C2 Fe1 C6 174.2(3) . . ?
C1 Fe1 C8 114.8(4) . . ?
C5 Fe1 C8 145.4(4) . . ?
C2 Fe1 C8 111.1(4) . . ?
C6 Fe1 C8 68.6(4) . . ?
C1 Fe1 C10 174.2(4) . . ?
C5 Fe1 C10 134.0(4) . . ?
C2 Fe1 C10 144.6(4) . . ?
C6 Fe1 C10 41.0(4) . . ?
C8 Fe1 C10 67.4(4) . . ?
C1 Fe1 C7 110.5(3) . . ?
C5 Fe1 C7 114.2(3) . . ?
C2 Fe1 C7 136.0(3) . . ?
C6 Fe1 C7 40.2(3) . . ?
C8 Fe1 C7 40.8(4) . . ?
C10 Fe1 C7 67.4(3) . . ?
C1 Fe1 C3 68.0(3) . . ?
C5 Fe1 C3 67.8(4) . . ?
C2 Fe1 C3 40.1(3) . . ?
C6 Fe1 C3 144.0(3) . . ?
C8 Fe1 C3 135.3(4) . . ?
C10 Fe1 C3 114.6(4) . . ?
C7 Fe1 C3 175.3(4) . . ?
C1 Fe1 C9 145.8(4) . . ?
C5 Fe1 C9 172.5(4) . . ?
C2 Fe1 C9 115.6(4) . . ?
C6 Fe1 C9 68.2(4) . . ?
C8 Fe1 C9 40.7(4) . . ?
C10 Fe1 C9 39.2(4) . . ?
C7 Fe1 C9 68.0(4) . . ?
C3 Fe1 C9 110.6(4) . . ?
C1 Fe1 C4 68.7(3) . . ?
C5 Fe1 C4 40.3(3) . . ?
C2 Fe1 C4 68.1(3) . . ?
C6 Fe1 C4 112.8(3) . . ?
C8 Fe1 C4 174.1(4) . . ?
C10 Fe1 C4 109.6(3) . . ?
C7 Fe1 C4 143.6(4) . . ?
C3 Fe1 C4 40.5(4) . . ?
C9 Fe1 C4 133.8(4) . . ?
C30 Fe2 C33 69.5(3) . . ?
C30 Fe2 C37 113.5(3) . . ?
C33 Fe2 C37 171.8(3) . . ?
C30 Fe2 C29 41.7(3) . . ?
C33 Fe2 C29 41.2(3) . . ?
C37 Fe2 C29 145.8(3) . . ?
C30 Fe2 C36 110.5(3) . . ?
C33 Fe2 C36 146.7(3) . . ?
C37 Fe2 C36 40.6(4) . . ?
C29 Fe2 C36 115.8(3) . . ?
C30 Fe2 C38 142.9(3) . . ?
C33 Fe2 C38 132.6(3) . . ?
C37 Fe2 C38 40.6(4) . . ?
C29 Fe2 C38 173.5(3) . . ?
C36 Fe2 C38 68.4(3) . . ?
C30 Fe2 C34 176.5(3) . . ?
C33 Fe2 C34 109.2(3) . . ?
C37 Fe2 C34 68.2(3) . . ?
C29 Fe2 C34 135.3(3) . . ?
C36 Fe2 C34 68.7(3) . . ?
C38 Fe2 C34 40.2(3) . . ?
C30 Fe2 C31 40.6(3) . . ?
C33 Fe2 C31 68.1(3) . . ?
C37 Fe2 C31 108.8(4) . . ?
C29 Fe2 C31 68.7(3) . . ?
C36 Fe2 C31 134.6(4) . . ?
C38 Fe2 C31 112.4(3) . . ?
C34 Fe2 C31 142.4(3) . . ?
C30 Fe2 C35 136.8(3) . . ?
C33 Fe2 C35 115.0(3) . . ?
C37 Fe2 C35 68.5(4) . . ?
C29 Fe2 C35 111.5(3) . . ?
C36 Fe2 C35 41.2(3) . . ?
C38 Fe2 C35 68.0(3) . . ?
C34 Fe2 C35 40.4(3) . . ?
C31 Fe2 C35 175.7(4) . . ?
C30 Fe2 C32 68.8(3) . . ?
C33 Fe2 C32 40.2(3) . . ?
C37 Fe2 C32 132.7(4) . . ?
C29 Fe2 C32 68.6(3) . . ?
C36 Fe2 C32 172.9(4) . . ?
C38 Fe2 C32 107.7(3) . . ?
C34 Fe2 C32 112.5(3) . . ?
C31 Fe2 C32 40.5(4) . . ?
C35 Fe2 C32 143.8(4) . . ?
P1 Hg1 P2 124.01(5) . . ?
P1 Hg1 Br1 99.21(5) . . ?
P2 Hg1 Br1 113.23(5) . . ?
P1 Hg1 Br2 115.33(5) . . ?
P2 Hg1 Br2 100.58(5) . . ?
Br1 Hg1 Br2 103.16(3) . . ?

loop_
_geom_bond_atom_site_label_1
_geom_bond_atom_site_label_2
_geom_bond_distance
_geom_bond_site_symmetry_2
_geom_bond_publ_flag
C1 C2 1.419(11) . ?
C1 C5 1.439(11) . ?
C1 P1 1.809(8) . ?
C1 Fe1 2.038(7) . ?
C2 C3 1.413(12) . ?
C2 Fe1 2.053(8) . ?
C2 H2A 0.9500 . ?
C3 C4 1.439(14) . ?
C3 Fe1 2.073(8) . ?
C3 H3A 0.9500 . ?
C4 C5 1.423(11) . ?
C4 Fe1 2.086(8) . ?
C4 H4A 0.9500 . ?
C5 Fe1 2.045(7) . ?
C5 H5A 0.9500 . ?
C6 C7 1.420(12) . ?
C6 C10 1.448(13) . ?
C6 C11 1.511(15) . ?
C6 Fe1 2.062(8) . ?
C7 C8 1.444(14) . ?
C7 Fe1 2.073(8) . ?
C7 H7A 0.9500 . ?
C8 C9 1.442(14) . ?
C8 Fe1 2.068(8) . ?
C8 H8A 0.9500 . ?
C9 C10 1.391(14) . ?
C9 Fe1 2.074(9) . ?
C9 H9A 0.9500 . ?
C10 Fe1 2.068(8) . ?
C10 H10A 0.9500 . ?
C11 C12 1.523(12) . ?
C11 H11A 0.9900 . ?
C11 H11B 0.9900 . ?
C12 N1 1.336(13) . ?
C12 C13 1.344(13) . ?
C13 C14 1.390(15) . ?
C13 H13A 0.9500 . ?
C14 C15 1.322(17) . ?
C14 H14A 0.9500 . ?
C15 C16 1.369(17) . ?
C15 H15A 0.9500 . ?
C16 N1 1.357(14) . ?
C16 H16A 0.9500 . ?
C17 C18 1.401(11) . ?
C17 C22 1.422(15) . ?
C17 P1 1.819(9) . ?
C18 C19 1.398(12) . ?
C18 H18A 0.9500 . ?
C19 C20 1.369(15) . ?
C19 H19A 0.9500 . ?
C20 C21 1.389(16) . ?
C20 H20A 0.9500 . ?
C21 C22 1.368(16) . ?
C21 H21A 0.9500 . ?
C22 H22A 0.9500 . ?
C23 C28 1.385(11) . ?
C23 C24 1.407(11) . ?
C23 P1 1.838(8) . ?
C24 C25 1.398(12) . ?
C24 H24A 0.9500 . ?
C25 C26 1.381(14) . ?
C25 H25A 0.9500 . ?
C26 C27 1.405(14) . ?
C26 H26A 0.9500 . ?
C27 C28 1.378(12) . ?
C27 H27A 0.9500 . ?
C28 H28A 0.9500 . ?
C29 C33 1.438(11) . ?
C29 C30 1.455(11) . ?
C29 P2 1.782(8) . ?
C29 Fe2 2.049(8) . ?
C30 C31 1.419(11) . ?
C30 Fe2 2.035(8) . ?
C30 H30A 0.9500 . ?
C31 C32 1.428(13) . ?
C31 Fe2 2.060(7) . ?
C31 H31A 0.9500 . ?
C32 C33 1.412(11) . ?
C32 Fe2 2.066(8) . ?
C32 H32A 0.9500 . ?
C33 Fe2 2.037(8) . ?
C33 H33A 0.9500 . ?
C34 C38 1.415(11) . ?
C34 C35 1.424(12) . ?
C34 C39 1.524(12) . ?
C34 Fe2 2.057(8) . ?
C35 C36 1.451(12) . ?
C35 Fe2 2.062(7) . ?
C35 H35A 0.9500 . ?
C36 C37 1.424(13) . ?
C36 Fe2 2.056(8) . ?
C36 H36A 0.9500 . ?
C37 C38 1.424(13) . ?
C37 Fe2 2.047(9) . ?
C37 H37A 0.9500 . ?
C38 Fe2 2.056(8) . ?
C38 H38A 0.9500 . ?
C39 C40 1.565(11) . ?
C39 H39A 0.9900 . ?
C39 H39B 0.9900 . ?
C40 N2 1.334(9) . ?
C40 C41 1.391(10) . ?
C41 C42 1.394(11) . ?
C41 H41A 0.9500 . ?
C42 C43 1.372(11) . ?
C42 H42A 0.9500 . ?
C43 C44 1.382(13) . ?
C43 H43A 0.9500 . ?
C44 N2 1.316(11) . ?
C44 H44A 0.9500 . ?
C45 C46 1.400(13) . ?
C45 C50 1.408(11) . ?
C45 P2 1.807(8) . ?
C46 C47 1.406(14) . ?
C46 H46A 0.9500 . ?
C47 C48 1.400(13) . ?
C47 H47A 0.9500 . ?
C48 C49 1.384(13) . ?
C48 H48A 0.9500 . ?
C49 C50 1.384(12) . ?
C49 H49A 0.9500 . ?
C50 H50A 0.9500 . ?
C51 C52 1.408(13) . ?
C51 C56 1.422(12) . ?
C51 P2 1.831(8) . ?
C52 C53 1.384(13) . ?
C52 H52A 0.9500 . ?
C53 C54 1.395(16) . ?
C53 H53A 0.9500 . ?
C54 C55 1.358(15) . ?
C54 H54A 0.9500 . ?
C55 C56 1.412(12) . ?
C55 H55A 0.9500 . ?
C56 H56A 0.9500 . ?
C57 Cl2 1.730(19) . ?
C57 Cl1 1.754(14) . ?
C57 Cl3 1.762(13) . ?
C57 H57A 1.0000 . ?
P1 Hg1 2.510(2) . ?
P2 Hg1 2.512(2) . ?
Br1 Hg1 2.6615(8) . ?
Br2 Hg1 2.6640(8) . ?
